data_7026285
loop_
_publ_author_name
'Liang, Lan-Chang'
'Lee, Wei-Ying'
'Tsai, Tzung-Ling'
'Hsu, Yu-Lin'
'Lee, Ting-Yu'

_publ_section_title
;
 Amido phosphine complexes of zinc: synthesis, structure, and catalytic
 ring-opening polymerization of epsilon-caprolactone.
;
_journal_issue 37
_journal_name_full 'Dalton transactions (Cambridge, England : 2003)'
_journal_page_first 8748
_journal_page_last 8758
_journal_paper_doi 10.1039/c0dt00327a
_journal_volume 39
_journal_year 2010
_chemical_formula_moiety 'C22 H32 N1 P1 Zn1'
_chemical_formula_sum 'C22 H32 N P Zn'
_chemical_formula_weight 406.83
_chemical_name_systematic
;
?
;
_space_group_IT_number 2
_symmetry_cell_setting triclinic
_symmetry_space_group_name_Hall '-P 1'
_symmetry_space_group_name_H-M 'P -1'
_atom_sites_solution_hydrogens geom
_atom_sites_solution_primary direct
_atom_sites_solution_secondary difmap
_audit_creation_method SHELXL-97
_cell_angle_alpha 106.0720(10)
_cell_angle_beta 91.3470(10)
_cell_angle_gamma 106.9420(10)
_cell_formula_units_Z 2
_cell_length_a 8.6210(2)
_cell_length_b 9.1959(2)
_cell_length_c 14.8726(4)
_cell_measurement_reflns_used 17590
_cell_measurement_temperature 200(2)
_cell_measurement_theta_max 25.028
_cell_measurement_theta_min 2.037
_cell_volume 1076.83(5)
_computing_cell_refinement 'HKL Scalepack (Otwinowski & Minor 1997)'
_computing_data_collection 'Collect (Nonius BV, 1997-2000)'
_computing_data_reduction 'HKL Denzo and Scalepack (Otwinowski & Minor 19'
_computing_molecular_graphics 'Ortep-3 for Windows (Farrugia, 1997)'
_computing_publication_material 'WinGX publication routines (Farrugia, 1999)'
_computing_structure_refinement 'SHELXL-97 (Sheldrick, 1997)'
_computing_structure_solution 'SHELXS-86 (Sheldrick, 1986)'
_diffrn_ambient_temperature 200(2)
_diffrn_detector_area_resol_mean 9
_diffrn_measured_fraction_theta_full 0.992
_diffrn_measured_fraction_theta_max 0.992
_diffrn_measurement_device_type KappaCCD
_diffrn_measurement_method 'CCD rotation images, thick slices'
_diffrn_radiation_monochromator graphite
_diffrn_radiation_source 'fine-focus sealed tube'
_diffrn_radiation_type MoK\a
_diffrn_radiation_wavelength 0.71073
_diffrn_reflns_av_R_equivalents 0.0469
_diffrn_reflns_av_sigmaI/netI 0.0379
_diffrn_reflns_limit_h_max 10
_diffrn_reflns_limit_h_min -10
_diffrn_reflns_limit_k_max 10
_diffrn_reflns_limit_k_min -10
_diffrn_reflns_limit_l_max 17
_diffrn_reflns_limit_l_min -17
_diffrn_reflns_number 13672
_diffrn_reflns_theta_full 25.09
_diffrn_reflns_theta_max 25.09
_diffrn_reflns_theta_min 2.42
_exptl_absorpt_coefficient_mu 1.219
_exptl_absorpt_correction_T_max 0.7363
_exptl_absorpt_correction_T_min 0.6384
_exptl_absorpt_correction_type multi-scan
_exptl_absorpt_process_details 'SADABS 2.10 (Sheldrick, 2003)'
_exptl_crystal_colour 'pale yellow'
_exptl_crystal_density_diffrn 1.255
_exptl_crystal_density_method 'not measured'
_exptl_crystal_description prism
_exptl_crystal_F_000 432
_exptl_crystal_size_max 0.39
_exptl_crystal_size_mid 0.36
_exptl_crystal_size_min 0.12
_refine_diff_density_max 0.353
_refine_diff_density_min -0.615
_refine_diff_density_rms 0.141
_refine_ls_extinction_method none
_refine_ls_goodness_of_fit_ref 1.099
_refine_ls_hydrogen_treatment constr
_refine_ls_matrix_type full
_refine_ls_number_parameters 226
_refine_ls_number_reflns 3796
_refine_ls_number_restraints 0
_refine_ls_restrained_S_all 1.099
_refine_ls_R_factor_all 0.0437
_refine_ls_R_factor_gt 0.0344
_refine_ls_shift/su_max 0.000
_refine_ls_shift/su_mean 0.000
_refine_ls_structure_factor_coef Fsqd
_refine_ls_weighting_details 'calc w=1/[\s^2^(Fo^2^)+(0.0406P)^2^+0.8314P] where P=(Fo^2^+2Fc^2^)/3'
_refine_ls_weighting_scheme calc
_refine_ls_wR_factor_gt 0.0887
_refine_ls_wR_factor_ref 0.0949
_reflns_number_gt 3394
_reflns_number_total 3796
_reflns_threshold_expression >2sigma(I)
_cod_data_source_file c0dt00327a.txt
_cod_data_source_block 4551_3c
_cod_original_cell_volume 1076.83(4)
_cod_database_code 7026285

loop_
_symmetry_equiv_pos_as_xyz
'x, y, z'
'-x, -y, -z'

loop_
_atom_site_label
_atom_site_type_symbol
_atom_site_fract_x
_atom_site_fract_y
_atom_site_fract_z
_atom_site_U_iso_or_equiv
_atom_site_adp_type
_atom_site_occupancy
_atom_site_symmetry_multiplicity
_atom_site_calc_flag
_atom_site_refinement_flags
Zn1 Zn 0.46856(4) 0.67868(3) 0.17701(2) 0.03314(12) Uani 1 1 d .
P1 P 0.24983(7) 0.52760(7) 0.24239(5) 0.02647(16) Uani 1 1 d .
N1 N 0.4055(3) 0.8620(2) 0.24721(16) 0.0310(5) Uani 1 1 d .
C1 C 0.3221(3) 0.4587(3) 0.3360(2) 0.0364(6) Uani 1 1 d .
H1 H 0.3602 0.3718 0.3041 0.044 Uiso 1 1 d R
C2 C 0.4716(4) 0.5926(4) 0.3936(2) 0.0535(8) Uani 1 1 d .
H2A H 0.5129 0.5610 0.4432 0.064 Uiso 1 1 d R
H2B H 0.4402 0.6861 0.4203 0.064 Uiso 1 1 d R
H2C H 0.5549 0.6153 0.3532 0.064 Uiso 1 1 d R
C3 C 0.1944(4) 0.4035(4) 0.3985(2) 0.0471(7) Uani 1 1 d .
H3A H 0.2424 0.3698 0.4449 0.057 Uiso 1 1 d R
H3B H 0.1055 0.3161 0.3606 0.057 Uiso 1 1 d R
H3C H 0.1547 0.4897 0.4294 0.057 Uiso 1 1 d R
C4 C 0.0697(3) 0.3685(3) 0.17313(18) 0.0300(5) Uani 1 1 d .
H4 H -0.0149 0.3508 0.2133 0.036 Uiso 1 1 d R
C5 C 0.1099(4) 0.2141(3) 0.1319(2) 0.0441(7) Uani 1 1 d .
H5A H 0.0149 0.1323 0.0958 0.053 Uiso 1 1 d R
H5B H 0.1464 0.1814 0.1823 0.053 Uiso 1 1 d R
H5C H 0.1949 0.2320 0.0919 0.053 Uiso 1 1 d R
C6 C 0.0081(4) 0.4244(3) 0.0961(2) 0.0438(7) Uani 1 1 d .
H6A H -0.0862 0.3426 0.0593 0.053 Uiso 1 1 d R
H6B H 0.0926 0.4465 0.0564 0.053 Uiso 1 1 d R
H6C H -0.0204 0.5193 0.1238 0.053 Uiso 1 1 d R
C7 C 0.1777(3) 0.6919(3) 0.29939(17) 0.0264(5) Uani 1 1 d .
C8 C 0.0351(3) 0.6730(3) 0.34385(19) 0.0324(6) Uani 1 1 d .
H8 H -0.0265 0.5698 0.3474 0.039 Uiso 1 1 d R
C9 C -0.0202(3) 0.8006(3) 0.3848(2) 0.0378(6) Uani 1 1 d .
H9 H -0.1197 0.7832 0.4137 0.045 Uiso 1 1 d R
C10 C 0.0696(3) 0.9501(3) 0.3804(2) 0.0376(6) Uani 1 1 d .
H10 H 0.0350 1.0401 0.4110 0.045 Uiso 1 1 d R
C11 C 0.2089(3) 0.9724(3) 0.33627(19) 0.0329(6) Uani 1 1 d .
H11 H 0.2649 1.0776 0.3334 0.039 Uiso 1 1 d R
C12 C 0.2687(3) 0.8449(3) 0.29398(17) 0.0271(5) Uani 1 1 d .
C13 C 0.4912(3) 1.0180(3) 0.24355(18) 0.0288(5) Uani 1 1 d .
C14 C 0.4611(3) 1.0629(3) 0.16383(19) 0.0317(6) Uani 1 1 d .
C15 C 0.3387(4) 0.9478(3) 0.0831(2) 0.0433(7) Uani 1 1 d .
H15A H 0.3333 0.9974 0.0347 0.052 Uiso 1 1 d R
H15B H 0.2333 0.9182 0.1048 0.052 Uiso 1 1 d R
H15C H 0.3713 0.8545 0.0583 0.052 Uiso 1 1 d R
C16 C 0.5452(3) 1.2162(3) 0.1615(2) 0.0366(6) Uani 1 1 d .
H16 H 0.5243 1.2493 0.1078 0.044 Uiso 1 1 d R
C17 C 0.6572(3) 1.3224(3) 0.2359(2) 0.0378(6) Uani 1 1 d .
H17 H 0.7128 1.4282 0.2339 0.045 Uiso 1 1 d R
C18 C 0.6875(3) 1.2758(3) 0.3132(2) 0.0379(6) Uani 1 1 d .
H18 H 0.7685 1.3498 0.3631 0.046 Uiso 1 1 d R
C19 C 0.6076(3) 1.1235(3) 0.31841(19) 0.0330(6) Uani 1 1 d .
C20 C 0.6447(4) 1.0720(4) 0.4015(2) 0.0481(8) Uani 1 1 d .
H20A H 0.7258 1.1587 0.4458 0.058 Uiso 1 1 d R
H20B H 0.6860 0.9835 0.3802 0.058 Uiso 1 1 d R
H20C H 0.5479 1.0409 0.4312 0.058 Uiso 1 1 d R
C21 C 0.6499(4) 0.6652(3) 0.1011(2) 0.0450(7) Uani 1 1 d .
H21A H 0.6820 0.5747 0.1034 0.054 Uiso 1 1 d R
H21B H 0.6156 0.6542 0.0370 0.054 Uiso 1 1 d R
C22 C 0.7997(4) 0.8091(5) 0.1341(3) 0.0643(10) Uani 1 1 d .
H22A H 0.8853 0.7981 0.0952 0.077 Uiso 1 1 d R
H22B H 0.8368 0.8214 0.1980 0.077 Uiso 1 1 d R
H22C H 0.7704 0.9010 0.1316 0.077 Uiso 1 1 d R

loop_
_atom_site_aniso_label
_atom_site_aniso_U_11
_atom_site_aniso_U_22
_atom_site_aniso_U_33
_atom_site_aniso_U_23
_atom_site_aniso_U_13
_atom_site_aniso_U_12
Zn1 0.03024(19) 0.02666(18) 0.0429(2) 0.01065(14) 0.01198(14) 0.00844(13)
P1 0.0246(3) 0.0204(3) 0.0336(4) 0.0095(3) 0.0042(3) 0.0044(2)
N1 0.0295(11) 0.0211(10) 0.0415(13) 0.0106(9) 0.0129(10) 0.0047(9)
C1 0.0350(15) 0.0305(14) 0.0452(17) 0.0164(12) 0.0001(12) 0.0077(11)
C2 0.0460(18) 0.0533(19) 0.054(2) 0.0216(16) -0.0155(15) 0.0016(15)
C3 0.0512(18) 0.0486(18) 0.0481(18) 0.0280(15) 0.0050(14) 0.0125(14)
C4 0.0290(13) 0.0234(12) 0.0338(14) 0.0070(11) 0.0035(11) 0.0038(10)
C5 0.0460(17) 0.0246(14) 0.0536(18) 0.0055(13) 0.0010(14) 0.0052(12)
C6 0.0474(17) 0.0394(16) 0.0397(17) 0.0062(13) -0.0060(13) 0.0122(13)
C7 0.0256(12) 0.0214(12) 0.0295(13) 0.0069(10) 0.0040(10) 0.0036(10)
C8 0.0280(13) 0.0258(13) 0.0385(15) 0.0101(11) 0.0067(11) 0.0002(10)
C9 0.0304(14) 0.0352(15) 0.0421(16) 0.0064(12) 0.0141(12) 0.0058(11)
C10 0.0380(15) 0.0280(13) 0.0440(16) 0.0048(12) 0.0109(12) 0.0113(11)
C11 0.0349(14) 0.0222(12) 0.0399(15) 0.0085(11) 0.0098(12) 0.0065(11)
C12 0.0257(13) 0.0233(12) 0.0295(13) 0.0075(10) 0.0024(10) 0.0040(10)
C13 0.0280(13) 0.0206(12) 0.0367(14) 0.0081(11) 0.0119(11) 0.0056(10)
C14 0.0293(13) 0.0268(13) 0.0389(15) 0.0096(11) 0.0105(11) 0.0082(10)
C15 0.0484(17) 0.0365(15) 0.0418(17) 0.0087(13) 0.0015(13) 0.0116(13)
C16 0.0363(15) 0.0329(14) 0.0474(17) 0.0206(13) 0.0150(13) 0.0117(12)
C17 0.0322(14) 0.0244(13) 0.0577(19) 0.0188(13) 0.0151(13) 0.0031(11)
C18 0.0281(14) 0.0284(13) 0.0488(17) 0.0076(12) 0.0060(12) -0.0004(11)
C19 0.0288(13) 0.0297(13) 0.0397(15) 0.0119(12) 0.0091(11) 0.0057(11)
C20 0.0526(19) 0.0414(17) 0.0438(18) 0.0145(14) -0.0026(14) 0.0037(14)
C21 0.0395(16) 0.0381(16) 0.0574(19) 0.0137(14) 0.0201(14) 0.0113(13)
C22 0.0421(19) 0.071(2) 0.062(2) 0.0071(19) 0.0170(17) 0.0016(17)

loop_
_atom_type_symbol
_atom_type_description
_atom_type_scat_dispersion_real
_atom_type_scat_dispersion_imag
_atom_type_scat_source
C C 0.0033 0.0016 'International Tables Vol C Tables 4.2.6.8 and 6.1.1.4'
H H 0.0000 0.0000 'International Tables Vol C Tables 4.2.6.8 and 6.1.1.4'
N N 0.0061 0.0033 'International Tables Vol C Tables 4.2.6.8 and 6.1.1.4'
P P 0.1023 0.0942 'International Tables Vol C Tables 4.2.6.8 and 6.1.1.4'
Zn Zn 0.2839 1.4301 'International Tables Vol C Tables 4.2.6.8 and 6.1.1.4'

loop_
_geom_angle_atom_site_label_1
_geom_angle_atom_site_label_2
_geom_angle_atom_site_label_3
_geom_angle
N1 Zn1 C21 131.03(10)
N1 Zn1 P1 84.96(6)
C21 Zn1 P1 143.81(9)
C7 P1 C4 105.93(11)
C7 P1 C1 107.13(12)
C4 P1 C1 107.96(12)
C7 P1 Zn1 95.94(8)
C4 P1 Zn1 124.81(9)
C1 P1 Zn1 112.84(9)
C12 N1 C13 117.3(2)
C12 N1 Zn1 121.83(15)
C13 N1 Zn1 120.55(15)
C3 C1 C2 111.7(3)
C3 C1 P1 115.3(2)
C2 C1 P1 107.52(18)
C3 C1 H1 109.4
C2 C1 H1 106.8
P1 C1 H1 105.6
C1 C2 H2A 110.0
C1 C2 H2B 108.9
H2A C2 H2B 109.5
C1 C2 H2C 109.5
H2A C2 H2C 109.5
H2B C2 H2C 109.5
C1 C3 H3A 109.6
C1 C3 H3B 109.4
H3A C3 H3B 109.4
C1 C3 H3C 109.4
H3A C3 H3C 109.5
H3B C3 H3C 109.5
C6 C4 C5 111.4(2)
C6 C4 P1 108.49(18)
C5 C4 P1 111.09(18)
C6 C4 H4 107.8
C5 C4 H4 109.2
P1 C4 H4 108.8
C4 C5 H5A 110.1
C4 C5 H5B 109.1
H5A C5 H5B 109.5
C4 C5 H5C 109.2
H5A C5 H5C 109.4
H5B C5 H5C 109.5
C4 C6 H6A 109.5
C4 C6 H6B 109.1
H6A C6 H6B 109.5
C4 C6 H6C 109.8
H6A C6 H6C 109.4
H6B C6 H6C 109.4
C8 C7 C12 120.0(2)
C8 C7 P1 122.92(18)
C12 C7 P1 117.02(18)
C9 C8 C7 121.8(2)
C9 C8 H8 118.2
C7 C8 H8 120.1
C8 C9 C10 118.2(2)
C8 C9 H9 119.7
C10 C9 H9 122.1
C11 C10 C9 121.5(2)
C11 C10 H10 119.6
C9 C10 H10 118.8
C10 C11 C12 121.7(2)
C10 C11 H11 118.4
C12 C11 H11 119.9
N1 C12 C11 123.4(2)
N1 C12 C7 119.8(2)
C11 C12 C7 116.8(2)
C14 C13 C19 120.6(2)
C14 C13 N1 119.5(2)
C19 C13 N1 119.9(2)
C16 C14 C13 118.8(2)
C16 C14 C15 121.0(2)
C13 C14 C15 120.2(2)
C14 C15 H15A 109.4
C14 C15 H15B 109.5
H15A C15 H15B 109.5
C14 C15 H15C 109.5
H15A C15 H15C 109.5
H15B C15 H15C 109.4
C17 C16 C14 121.0(3)
C17 C16 H16 119.3
C14 C16 H16 119.7
C18 C17 C16 119.5(2)
C18 C17 H17 120.3
C16 C17 H17 120.2
C17 C18 C19 121.5(3)
C17 C18 H18 118.3
C19 C18 H18 120.1
C18 C19 C13 118.4(2)
C18 C19 C20 121.2(3)
C13 C19 C20 120.3(2)
C19 C20 H20A 109.1
C19 C20 H20B 108.7
H20A C20 H20B 109.5
C19 C20 H20C 110.4
H20A C20 H20C 109.5
H20B C20 H20C 109.5
C22 C21 Zn1 113.8(2)
C22 C21 H21A 107.1
Zn1 C21 H21A 109.7
C22 C21 H21B 107.5
Zn1 C21 H21B 109.3
H21A C21 H21B 109.4
C21 C22 H22A 111.2
C21 C22 H22B 108.8
H22A C22 H22B 109.5
C21 C22 H22C 108.4
H22A C22 H22C 109.5
H22B C22 H22C 109.4

loop_
_geom_bond_atom_site_label_1
_geom_bond_atom_site_label_2
_geom_bond_distance
Zn1 N1 1.953(2)
Zn1 C21 1.962(3)
Zn1 P1 2.3956(7)
P1 C7 1.803(2)
P1 C4 1.838(3)
P1 C1 1.845(3)
N1 C12 1.375(3)
N1 C13 1.426(3)
C1 C3 1.523(4)
C1 C2 1.533(4)
C1 H1 0.9602
C2 H2A 0.9602
C2 H2B 0.9602
C2 H2C 0.9606
C3 H3A 0.9608
C3 H3B 0.9596
C3 H3C 0.9594
C4 C6 1.522(4)
C4 C5 1.525(4)
C4 H4 0.9597
C5 H5A 0.9600
C5 H5B 0.9593
C5 H5C 0.9604
C6 H6A 0.9597
C6 H6B 0.9597
C6 H6C 0.9604
C7 C8 1.398(3)
C7 C12 1.423(3)
C8 C9 1.385(4)
C8 H8 0.9598
C9 C10 1.387(4)
C9 H9 0.9600
C10 C11 1.373(4)
C10 H10 0.9606
C11 C12 1.413(3)
C11 H11 0.9606
C13 C14 1.401(4)
C13 C19 1.403(4)
C14 C16 1.395(4)
C14 C15 1.504(4)
C15 H15A 0.9597
C15 H15B 0.9603
C15 H15C 0.9599
C16 C17 1.383(4)
C16 H16 0.9606
C17 C18 1.377(4)
C17 H17 0.9603
C18 C19 1.394(4)
C18 H18 0.9594
C19 C20 1.499(4)
C20 H20A 0.9598
C20 H20B 0.9596
C20 H20C 0.9599
C21 C22 1.508(4)
C21 H21A 0.9591
C21 H21B 0.9604
C22 H22A 0.9595
C22 H22B 0.9609
C22 H22C 0.9596
